data_7237966
loop_
_publ_author_name
'Miao, Jinling'
'Nie, Yong'
'Li, Yexin'
'Qin, Chengyuan'
'Ren, Yifan'
'Xu, Chunyue'
'Yan, Meijing'
'Liu, Kexin'
'Liu, Guangning'

_publ_section_title
;
 Single-component solid state white-light emission and photoluminescence
 color tuning of a Cd(ii) complex and its application as a luminescence
 thermometer
;
_journal_issue 43
_journal_name_full 'Journal of Materials Chemistry C'
_journal_page_first 13454
_journal_paper_doi 10.1039/C9TC04033A
_journal_volume 7
_journal_year 2019
_chemical_formula_moiety 'C38 H32 Cd2 N4 O8'
_chemical_formula_sum 'C38 H32 Cd2 N4 O8'
_chemical_formula_weight 897.47
_space_group_crystal_system monoclinic
_space_group_IT_number 14
_space_group_name_Hall '-P 2yn'
_space_group_name_H-M_alt 'P 1 21/n 1'
_atom_sites_solution_hydrogens mixed
_atom_sites_solution_primary iterative
_audit_creation_date 2019-06-24
_audit_creation_method
;
Olex2 1.2
(compiled 2018.05.29 svn.r3508 for OlexSys, GUI svn.r5506)
;
_audit_update_record
;
2019-06-24 deposited with the CCDC.	2019-10-04 downloaded from the CCDC.
;
_cell_angle_alpha 90
_cell_angle_beta 99.837(4)
_cell_angle_gamma 90
_cell_formula_units_Z 2
_cell_length_a 12.5936(5)
_cell_length_b 8.8231(3)
_cell_length_c 16.1379(6)
_cell_measurement_reflns_used 3877
_cell_measurement_temperature 293(2)
_cell_measurement_theta_max 28.6580
_cell_measurement_theta_min 3.6370
_cell_volume 1766.79(12)
_computing_cell_refinement
;
CrysAlisPro, Agilent Technologies,
Version 1.171.37.35 (release 13-08-2014 CrysAlis171 .NET)
(compiled Aug 13 2014,18:06:01)
;
_computing_data_collection
;
CrysAlisPro, Agilent Technologies,
Version 1.171.37.35 (release 13-08-2014 CrysAlis171 .NET)
(compiled Aug 13 2014,18:06:01)
;
_computing_data_reduction
;
CrysAlisPro, Agilent Technologies,
Version 1.171.37.35 (release 13-08-2014 CrysAlis171 .NET)
(compiled Aug 13 2014,18:06:01)
;
_computing_molecular_graphics 'Olex2 (Dolomanov et al., 2009)'
_computing_publication_material 'Olex2 (Dolomanov et al., 2009)'
_computing_structure_refinement 'ShelXL (Sheldrick, 2015)'
_computing_structure_solution 'olex2.solve (Bourhis et al., 2015)'
_diffrn_ambient_temperature 293.15
_diffrn_detector 'CCD plate'
_diffrn_detector_area_resol_mean 16.0355
_diffrn_detector_type Eos
_diffrn_measured_fraction_theta_full 0.997
_diffrn_measured_fraction_theta_max 0.998
_diffrn_measurement_details
;
#__ type_ start__ end____ width___ exp.time_
  1 omega  -25.00   55.00   1.0000    5.4350
omega____ theta____ kappa____ phi______ frames
    -       15.8569  -99.0000    0.0000 80

#__ type_ start__ end____ width___ exp.time_
  2 omega  -11.00   83.00   1.0000    5.4350
omega____ theta____ kappa____ phi______ frames
    -       15.8569   77.0000  150.0000 94

#__ type_ start__ end____ width___ exp.time_
  3 omega  -46.00   54.00   1.0000    5.4350
omega____ theta____ kappa____ phi______ frames
    -      -16.9507   19.0000  -30.0000 100

#__ type_ start__ end____ width___ exp.time_
  4 omega  -51.00   -2.00   1.0000    5.4350
omega____ theta____ kappa____ phi______ frames
    -       15.8569  -57.0000  150.0000 49
;
_diffrn_measurement_device 'four-circle diffractometer'
_diffrn_measurement_device_type 'Xcalibur, Eos, Gemini'
_diffrn_measurement_method '\w scans'
_diffrn_orient_matrix_UB_11 0.0571148000
_diffrn_orient_matrix_UB_12 0.0019142000
_diffrn_orient_matrix_UB_13 0.0052113000
_diffrn_orient_matrix_UB_21 0.0010069000
_diffrn_orient_matrix_UB_22 -0.0798330000
_diffrn_orient_matrix_UB_23 -0.0046291000
_diffrn_orient_matrix_UB_31 -0.0032658000
_diffrn_orient_matrix_UB_32 0.0086536000
_diffrn_orient_matrix_UB_33 -0.0440584000
_diffrn_radiation_monochromator graphite
_diffrn_radiation_probe x-ray
_diffrn_radiation_type MoK\a
_diffrn_radiation_wavelength 0.71073
_diffrn_reflns_av_R_equivalents 0.0313
_diffrn_reflns_av_unetI/netI 0.0354
_diffrn_reflns_Laue_measured_fraction_full 0.997
_diffrn_reflns_Laue_measured_fraction_max 0.998
_diffrn_reflns_limit_h_max 15
_diffrn_reflns_limit_h_min -15
_diffrn_reflns_limit_k_max 11
_diffrn_reflns_limit_k_min -10
_diffrn_reflns_limit_l_max 20
_diffrn_reflns_limit_l_min -19
_diffrn_reflns_number 11203
_diffrn_reflns_point_group_measured_fraction_full 0.997
_diffrn_reflns_point_group_measured_fraction_max 0.998
_diffrn_reflns_theta_full 25.242
_diffrn_reflns_theta_max 26.364
_diffrn_reflns_theta_min 2.991
_diffrn_source 'Enhance (Mo) X-ray Source'
_exptl_absorpt_coefficient_mu 1.263
_exptl_absorpt_correction_T_max 1.00000
_exptl_absorpt_correction_T_min 0.82497
_exptl_absorpt_correction_type multi-scan
_exptl_absorpt_process_details
;
CrysAlisPro, Agilent Technologies,
Version 1.171.37.35 (release 13-08-2014 CrysAlis171 .NET)
(compiled Aug 13 2014,18:06:01)
Empirical absorption correction using spherical harmonics,
 implemented in SCALE3 ABSPACK scaling algorithm.
;
_exptl_crystal_colour orange
_exptl_crystal_density_diffrn 1.687
_exptl_crystal_density_method 'not measured'
_exptl_crystal_description block
_exptl_crystal_F_000 896
_exptl_crystal_size_max 0.38
_exptl_crystal_size_mid 0.36
_exptl_crystal_size_min 0.18
_refine_diff_density_max 1.490
_refine_diff_density_min -0.915
_refine_diff_density_rms 0.096
_refine_ls_extinction_method none
_refine_ls_goodness_of_fit_ref 1.032
_refine_ls_hydrogen_treatment constr
_refine_ls_matrix_type full
_refine_ls_number_parameters 200
_refine_ls_number_reflns 3594
_refine_ls_number_restraints 14
_refine_ls_restrained_S_all 1.078
_refine_ls_R_factor_all 0.0561
_refine_ls_R_factor_gt 0.0425
_refine_ls_shift/su_max 0.000
_refine_ls_shift/su_mean 0.000
_refine_ls_structure_factor_coef Fsqd
_refine_ls_weighting_details 'w=1/[\s^2^(Fo^2^)+(0.0361P)^2^+5.0572P] where P=(Fo^2^+2Fc^2^)/3'
_refine_ls_weighting_scheme calc
_refine_ls_wR_factor_gt 0.0952
_refine_ls_wR_factor_ref 0.1046
_reflns_Friedel_coverage 0.000
_reflns_number_gt 2896
_reflns_number_total 3594
_reflns_threshold_expression 'I > 2\s(I)'
_cod_data_source_file c9tc04033a2.cif
_cod_data_source_block 150527_mjl_wyl_40
_cod_original_cell_volume 1766.78(12)
_cod_database_code 7237966
_shelx_shelxl_version_number 2014/7
_chemical_oxdiff_formula 'C H N O Cd'
_shelx_space_group_comment
;
The symmetry employed for this shelxl refinement is uniquely defined
by the following loop, which should always be used as a source of
symmetry information in preference to the above space-group names.
They are only intended as comments.
;
_shelx_estimated_absorpt_t_max 0.805
_shelx_estimated_absorpt_t_min 0.645
_reflns_odcompleteness_completeness 99.66
_reflns_odcompleteness_iscentric 1
_reflns_odcompleteness_theta 26.32
_olex2_refinement_description
;
1. Fixed Uiso
 At 1.2 times of:
  All C(H) groups, All N(H,H) groups
2. Rigid bond restraints
 Cd1, O2
 with sigma for 1-2 distances of 0.001 and sigma for 1-3 distances of 0.002
 Cd1, O1
 with sigma for 1-2 distances of 0.001 and sigma for 1-3 distances of 0.002
3. Uiso/Uaniso restraints and constraints
Uanis(O1) \\sim Ueq, Uanis(O2) \\sim Ueq: with sigma of 0.001 and sigma for
terminal atoms of 0.002
Uanis(C6) = Uanis(C7) = Uanis(C12) = Uanis(C11) = Uanis(C10) = Uanis(C9) =
Uanis(C8)
4.a Rotating group:
 N2(H2B,H2A)
4.b Aromatic/amide H refined with riding coordinates:
 C18(H18), C2(H2), C4(H4), C5(H5), C1(H1), C15(H15), C13(H13), C17(H17),
 C16(H16), C11(H11), C6(H6), C8(H8), C9(H9), C10(H10)
;
_olex2_submission_special_instructions 'No special instructions were received'

loop_
_space_group_symop_operation_xyz
'x, y, z'
'-x+1/2, y+1/2, -z+1/2'
'-x, -y, -z'
'x-1/2, -y-1/2, z-1/2'

loop_
_atom_site_label
_atom_site_type_symbol
_atom_site_fract_x
_atom_site_fract_y
_atom_site_fract_z
_atom_site_U_iso_or_equiv
_atom_site_adp_type
_atom_site_occupancy
_atom_site_site_symmetry_order
_atom_site_calc_flag
_atom_site_refinement_flags_posn
_atom_site_refinement_flags_adp
Cd1 Cd 0.39805(3) 0.56820(4) 0.05396(2) 0.03947(13) Uani 1 1 d . U
O4 O 0.5802(3) 0.5716(4) 0.06282(19) 0.0434(7) Uani 1 1 d . .
O2 O 0.2259(3) 0.6239(4) 0.0557(2) 0.0478(7) Uani 1 1 d . U
O3 O 0.4481(3) 0.7142(4) 0.1769(2) 0.0511(8) Uani 1 1 d . .
N1 N 0.3847(3) 0.3572(4) 0.1330(2) 0.0414(9) Uani 1 1 d . .
O1 O 0.3856(3) 0.7979(4) -0.0176(2) 0.0650(8) Uani 1 1 d . U
C3 C 0.3656(4) 0.1101(5) 0.2393(3) 0.0436(11) Uani 1 1 d . .
C19 C 0.6590(4) 0.6313(5) 0.1177(3) 0.0378(10) Uani 1 1 d . .
N2 N 0.3633(4) -0.0093(5) 0.2930(3) 0.0587(11) Uani 1 1 d . .
H2B H 0.3296 0.0159 0.3335 0.070 Uiso 1 1 d GR .
H2A H 0.3299 -0.0850 0.2659 0.070 Uiso 1 1 d GR .
C18 C 0.7668(4) 0.6108(6) 0.1071(3) 0.0483(12) Uani 1 1 d . .
H18 H 0.7810 0.5574 0.0605 0.058 Uiso 1 1 calc R .
C14 C 0.6421(4) 0.7186(5) 0.1883(3) 0.0406(10) Uani 1 1 d . .
C2 C 0.3753(4) 0.0899(6) 0.1549(3) 0.0532(13) Uani 1 1 d . .
H2 H 0.3748 -0.0070 0.1323 0.064 Uiso 1 1 calc R .
C4 C 0.3629(4) 0.2584(6) 0.2679(3) 0.0475(11) Uani 1 1 d . .
H4 H 0.3541 0.2780 0.3229 0.057 Uiso 1 1 calc R .
C12 C 0.1612(6) 0.7139(8) 0.0075(4) 0.0810(8) Uani 1 1 d . .
C5 C 0.3733(4) 0.3750(6) 0.2142(3) 0.0467(11) Uani 1 1 d . .
H5 H 0.3726 0.4733 0.2349 0.056 Uiso 1 1 calc R .
C1 C 0.3853(4) 0.2141(6) 0.1061(3) 0.0508(12) Uani 1 1 d . .
H1 H 0.3931 0.1978 0.0505 0.061 Uiso 1 1 calc R .
C15 C 0.7315(4) 0.7768(6) 0.2438(3) 0.0507(12) Uani 1 1 d . .
H15 H 0.7193 0.8355 0.2891 0.061 Uiso 1 1 calc R .
C13 C 0.5384(4) 0.7540(6) 0.2104(3) 0.0494(12) Uani 1 1 d . .
H13 H 0.5406 0.8165 0.2570 0.059 Uiso 1 1 calc R .
C17 C 0.8515(4) 0.6673(7) 0.1635(3) 0.0596(14) Uani 1 1 d . .
H17 H 0.9215 0.6497 0.1548 0.072 Uiso 1 1 calc R .
C16 C 0.8349(4) 0.7504(7) 0.2337(3) 0.0616(15) Uani 1 1 d . .
H16 H 0.8927 0.7866 0.2723 0.074 Uiso 1 1 calc R .
C7 C 0.1931(6) 0.8320(8) -0.0426(4) 0.0810(8) Uani 1 1 d . .
C11 C 0.0476(6) 0.6938(8) 0.0043(4) 0.0810(8) Uani 1 1 d . .
H11 H 0.0244 0.6169 0.0363 0.097 Uiso 1 1 calc R .
C6 C 0.3006(6) 0.8622(8) -0.0488(4) 0.0810(8) Uani 1 1 d . .
H6 H 0.3099 0.9454 -0.0822 0.097 Uiso 1 1 calc R .
C8 C 0.1107(6) 0.9251(8) -0.0918(4) 0.0810(8) Uani 1 1 d . .
H8 H 0.1301 1.0042 -0.1243 0.097 Uiso 1 1 calc R .
C9 C 0.0038(6) 0.8961(8) -0.0905(4) 0.0810(8) Uani 1 1 d . .
H9 H -0.0483 0.9563 -0.1226 0.097 Uiso 1 1 calc R .
C10 C -0.0282(6) 0.7823(8) -0.0436(4) 0.0810(8) Uani 1 1 d . .
H10 H -0.1011 0.7648 -0.0442 0.097 Uiso 1 1 calc R .

loop_
_atom_site_aniso_label
_atom_site_aniso_U_11
_atom_site_aniso_U_22
_atom_site_aniso_U_33
_atom_site_aniso_U_23
_atom_site_aniso_U_13
_atom_site_aniso_U_12
Cd1 0.0461(2) 0.0425(2) 0.03151(19) -0.00237(13) 0.01132(14) 0.00024(15)
O4 0.0430(17) 0.0556(19) 0.0327(16) -0.0110(14) 0.0096(13) -0.0040(15)
O2 0.0481(8) 0.0495(11) 0.0465(11) 0.0019(8) 0.0099(8) 0.0051(8)
O3 0.051(2) 0.058(2) 0.0482(19) -0.0161(16) 0.0172(16) -0.0028(17)
N1 0.049(2) 0.042(2) 0.033(2) 0.0028(16) 0.0070(17) 0.0040(18)
O1 0.0711(12) 0.0600(10) 0.0651(12) 0.0098(8) 0.0149(9) -0.0033(9)
C3 0.033(2) 0.051(3) 0.046(3) 0.008(2) 0.004(2) -0.004(2)
C19 0.048(3) 0.038(2) 0.029(2) 0.0014(17) 0.0088(19) -0.004(2)
N2 0.062(3) 0.056(3) 0.060(3) 0.014(2) 0.018(2) -0.008(2)
C18 0.047(3) 0.055(3) 0.044(3) -0.012(2) 0.011(2) -0.002(2)
C14 0.049(3) 0.042(2) 0.033(2) -0.0022(18) 0.011(2) -0.006(2)
C2 0.066(3) 0.043(3) 0.048(3) -0.001(2) 0.004(3) 0.001(2)
C4 0.055(3) 0.052(3) 0.037(2) 0.004(2) 0.012(2) 0.001(2)
C12 0.114(2) 0.0784(17) 0.0473(12) -0.0050(10) 0.0047(15) 0.0388(18)
C5 0.051(3) 0.048(3) 0.041(3) 0.002(2) 0.009(2) 0.003(2)
C1 0.069(3) 0.048(3) 0.037(3) -0.001(2) 0.013(2) 0.004(2)
C15 0.058(3) 0.059(3) 0.035(2) -0.012(2) 0.009(2) -0.014(3)
C13 0.061(3) 0.051(3) 0.039(3) -0.017(2) 0.016(2) -0.006(2)
C17 0.042(3) 0.077(4) 0.059(3) -0.010(3) 0.007(2) -0.004(3)
C16 0.054(3) 0.080(4) 0.048(3) -0.013(3) -0.001(3) -0.012(3)
C7 0.114(2) 0.0784(17) 0.0473(12) -0.0050(10) 0.0047(15) 0.0388(18)
C11 0.114(2) 0.0784(17) 0.0473(12) -0.0050(10) 0.0047(15) 0.0388(18)
C6 0.114(2) 0.0784(17) 0.0473(12) -0.0050(10) 0.0047(15) 0.0388(18)
C8 0.114(2) 0.0784(17) 0.0473(12) -0.0050(10) 0.0047(15) 0.0388(18)
C9 0.114(2) 0.0784(17) 0.0473(12) -0.0050(10) 0.0047(15) 0.0388(18)
C10 0.114(2) 0.0784(17) 0.0473(12) -0.0050(10) 0.0047(15) 0.0388(18)

loop_
_atom_type_symbol
_atom_type_description
_atom_type_scat_dispersion_real
_atom_type_scat_dispersion_imag
_atom_type_scat_source
C C 0.0033 0.0016 'International Tables Vol C Tables 4.2.6.8 and 6.1.1.4'
H H 0.0000 0.0000 'International Tables Vol C Tables 4.2.6.8 and 6.1.1.4'
Cd Cd -0.8075 1.2024 'International Tables Vol C Tables 4.2.6.8 and 6.1.1.4'
N N 0.0061 0.0033 'International Tables Vol C Tables 4.2.6.8 and 6.1.1.4'
O O 0.0106 0.0060 'International Tables Vol C Tables 4.2.6.8 and 6.1.1.4'

loop_
_geom_angle_atom_site_label_1
_geom_angle_atom_site_label_2
_geom_angle_atom_site_label_3
_geom_angle
_geom_angle_site_symmetry_1
_geom_angle_site_symmetry_3
O4 Cd1 O4 78.39(12) . 3_665
O4 Cd1 O3 79.55(11) . .
O4 Cd1 O3 157.94(11) 3_665 .
O4 Cd1 N1 98.38(13) . .
O4 Cd1 O1 93.89(13) 3_665 .
O4 Cd1 O1 90.09(13) . .
O2 Cd1 O4 165.85(12) . .
O2 Cd1 O4 112.34(12) . 3_665
O2 Cd1 O3 89.39(12) . .
O2 Cd1 N1 90.46(13) . .
O2 Cd1 O1 80.24(13) . .
N1 Cd1 O4 92.91(12) . 3_665
N1 Cd1 O3 90.59(13) . .
N1 Cd1 O1 170.06(14) . .
O1 Cd1 O3 85.82(13) . .
Cd1 O4 Cd1 101.61(12) . 3_665
C19 O4 Cd1 125.4(3) . 3_665
C19 O4 Cd1 133.0(3) . .
C12 O2 Cd1 129.8(4) . .
C13 O3 Cd1 128.4(3) . .
C5 N1 Cd1 118.5(3) . .
C1 N1 Cd1 125.9(3) . .
C1 N1 C5 115.6(4) . .
C6 O1 Cd1 125.5(5) . .
N2 C3 C2 122.2(5) . .
N2 C3 C4 120.7(5) . .
C4 C3 C2 117.1(4) . .
O4 C19 C18 119.8(4) . .
O4 C19 C14 123.7(4) . .
C18 C19 C14 116.5(4) . .
C3 N2 H2B 110.3 . .
C3 N2 H2A 109.6 . .
H2B N2 H2A 108.6 . .
C19 C18 H18 119.1 . .
C17 C18 C19 121.9(5) . .
C17 C18 H18 119.1 . .
C19 C14 C13 125.5(4) . .
C15 C14 C19 119.5(4) . .
C15 C14 C13 115.0(4) . .
C3 C2 H2 120.3 . .
C1 C2 C3 119.4(5) . .
C1 C2 H2 120.3 . .
C3 C4 H4 120.4 . .
C5 C4 C3 119.2(4) . .
C5 C4 H4 120.4 . .
O2 C12 C7 125.6(7) . .
O2 C12 C11 117.8(6) . .
C7 C12 C11 116.6(6) . .
N1 C5 C4 124.4(5) . .
N1 C5 H5 117.8 . .
C4 C5 H5 117.8 . .
N1 C1 C2 124.3(5) . .
N1 C1 H1 117.8 . .
C2 C1 H1 117.8 . .
C14 C15 H15 118.7 . .
C16 C15 C14 122.6(5) . .
C16 C15 H15 118.7 . .
O3 C13 C14 129.8(4) . .
O3 C13 H13 115.1 . .
C14 C13 H13 115.1 . .
C18 C17 H17 119.2 . .
C18 C17 C16 121.6(5) . .
C16 C17 H17 119.2 . .
C15 C16 C17 117.8(5) . .
C15 C16 H16 121.1 . .
C17 C16 H16 121.1 . .
C12 C7 C8 118.9(7) . .
C6 C7 C12 123.5(6) . .
C6 C7 C8 117.7(7) . .
C12 C11 H11 118.4 . .
C10 C11 C12 123.1(7) . .
C10 C11 H11 118.4 . .
O1 C6 C7 131.5(7) . .
O1 C6 H6 114.2 . .
C7 C6 H6 114.2 . .
C7 C8 H8 120.1 . .
C9 C8 C7 119.9(7) . .
C9 C8 H8 120.1 . .
C8 C9 H9 119.0 . .
C10 C9 C8 122.1(7) . .
C10 C9 H9 119.0 . .
C11 C10 H10 120.3 . .
C9 C10 C11 119.5(8) . .
C9 C10 H10 120.3 . .

loop_
_geom_bond_atom_site_label_1
_geom_bond_atom_site_label_2
_geom_bond_distance
_geom_bond_site_symmetry_2
Cd1 O4 2.307(3) 3_665
Cd1 O4 2.273(3) .
Cd1 O2 2.228(3) .
Cd1 O3 2.359(3) .
Cd1 N1 2.279(4) .
Cd1 O1 2.324(4) .
O4 Cd1 2.307(3) 3_665
O4 C19 1.322(5) .
O2 C12 1.297(7) .
O3 C13 1.224(6) .
N1 C5 1.351(6) .
N1 C1 1.335(6) .
O1 C6 1.240(7) .
C3 N2 1.368(6) .
C3 C2 1.398(7) .
C3 C4 1.390(7) .
C19 C18 1.408(6) .
C19 C14 1.422(6) .
N2 H2B 0.8672 .
N2 H2A 0.8670 .
C18 H18 0.9300 .
C18 C17 1.372(7) .
C14 C15 1.411(6) .
C14 C13 1.445(7) .
C2 H2 0.9300 .
C2 C1 1.368(7) .
C4 H4 0.9300 .
C4 C5 1.366(7) .
C12 C7 1.419(10) .
C12 C11 1.434(10) .
C5 H5 0.9300 .
C1 H1 0.9300 .
C15 H15 0.9300 .
C15 C16 1.360(7) .
C13 H13 0.9300 .
C17 H17 0.9300 .
C17 C16 1.394(8) .
C16 H16 0.9300 .
C7 C6 1.400(10) .
C7 C8 1.449(8) .
C11 H11 0.9300 .
C11 C10 1.366(8) .
C6 H6 0.9300 .
C8 H8 0.9300 .
C8 C9 1.374(10) .
C9 H9 0.9300 .
C9 C10 1.359(10) .
C10 H10 0.9300 .

loop_
_geom_torsion_atom_site_label_1
_geom_torsion_atom_site_label_2
_geom_torsion_atom_site_label_3
_geom_torsion_atom_site_label_4
_geom_torsion
_geom_torsion_site_symmetry_1
Cd1 O4 C19 C18 178.5(3) .
Cd1 O4 C19 C18 -0.3(6) 3_665
Cd1 O4 C19 C14 179.1(3) 3_665
Cd1 O4 C19 C14 -2.2(6) .
Cd1 O2 C12 C7 -19.7(9) .
Cd1 O2 C12 C11 160.6(4) .
Cd1 O3 C13 C14 -3.5(8) .
Cd1 N1 C5 C4 179.0(4) .
Cd1 N1 C1 C2 -178.8(4) .
Cd1 O1 C6 C7 9.0(10) .
O4 C19 C18 C17 -178.3(5) .
O4 C19 C14 C15 179.5(4) .
O4 C19 C14 C13 0.2(7) .
O2 C12 C7 C6 2.7(10) .
O2 C12 C7 C8 -178.7(5) .
O2 C12 C11 C10 179.5(5) .
C3 C2 C1 N1 -1.3(8) .
C3 C4 C5 N1 1.1(8) .
C19 C18 C17 C16 -1.1(9) .
C19 C14 C15 C16 -1.3(8) .
C19 C14 C13 O3 2.9(9) .
N2 C3 C2 C1 -175.1(5) .
N2 C3 C4 C5 175.2(5) .
C18 C19 C14 C15 -1.1(7) .
C18 C19 C14 C13 179.6(5) .
C18 C17 C16 C15 -1.3(9) .
C14 C19 C18 C17 2.3(7) .
C14 C15 C16 C17 2.5(9) .
C2 C3 C4 C5 -2.2(7) .
C4 C3 C2 C1 2.3(7) .
C12 C7 C6 O1 2.3(11) .
C12 C7 C8 C9 -1.2(9) .
C12 C11 C10 C9 -0.5(9) .
C5 N1 C1 C2 0.1(8) .
C1 N1 C5 C4 0.0(7) .
C15 C14 C13 O3 -176.4(5) .
C13 C14 C15 C16 178.1(5) .
C7 C12 C11 C10 -0.3(9) .
C7 C8 C9 C10 0.4(9) .
C11 C12 C7 C6 -177.5(6) .
C11 C12 C7 C8 1.1(9) .
C6 C7 C8 C9 177.5(6) .
C8 C7 C6 O1 -176.3(6) .
C8 C9 C10 C11 0.5(9) .
